data_7048040
loop_
_publ_author_name
'Wilkinson, Luke A.'
'Yue, Thomas T. C.'
'Massey, Emma'
'White, Andrew J. P.'
'Long, Nicholas J.'

_publ_section_title
;
 Cyanoferrocenes as redox-active metalloligands for coordination-driven
 self-assembly.
;
_journal_issue 1
_journal_name_full 'Dalton transactions (Cambridge, England : 2003)'
_journal_page_first 72
_journal_page_last 78
_journal_paper_doi 10.1039/c8dt04215b
_journal_volume 48
_journal_year 2018
_chemical_formula_moiety 'C48 H38 Cu Fe N2 P2, F6 P, C H2 Cl2'
_chemical_formula_sum 'C49 H40 Cl2 Cu F6 Fe N2 P3'
_chemical_formula_weight 1054.03
_space_group_crystal_system monoclinic
_space_group_IT_number 14
_space_group_name_Hall '-P 2yn'
_space_group_name_H-M_alt 'P 1 21/n 1'
_symmetry_space_group_name_Hall '-P 2yn'
_symmetry_space_group_name_H-M 'P 1 21/n 1'
_atom_sites_solution_hydrogens geom
_audit_creation_method SHELXL-2017/1
_audit_update_record
;
2018-10-17 deposited with the CCDC.
2018-11-12 downloaded from the CCDC.
;
_cell_angle_alpha 90
_cell_angle_beta 101.073(3)
_cell_angle_gamma 90
_cell_formula_units_Z 4
_cell_length_a 11.0955(3)
_cell_length_b 17.6608(4)
_cell_length_c 24.8674(8)
_cell_measurement_reflns_used 5040
_cell_measurement_temperature 173(2)
_cell_measurement_theta_max 27.5190
_cell_measurement_theta_min 2.5650
_cell_volume 4782.2(2)
_computing_cell_refinement 'CrysAlisPro, Rigaku OD'
_computing_data_collection 'CrysAlisPro, Rigaku OD'
_computing_data_reduction 'CrysAlisPro, Rigaku OD'
_computing_molecular_graphics 'Bruker SHELXTL'
_computing_publication_material 'CIFTAB-2014 (Sheldrick, 2017)'
_computing_structure_refinement 'SHELXL-2017/1 (Sheldrick, 2017)'
_computing_structure_solution 'SHELXS-2014 (Sheldrick, 2017)'
_diffrn_ambient_temperature 173(2)
_diffrn_detector_area_resol_mean 16.0382
_diffrn_measured_fraction_theta_full 0.986
_diffrn_measured_fraction_theta_max 0.816
_diffrn_measurement_device_type 'Agilent Xcalibur 3 E'
_diffrn_measurement_method 'omega scans'
_diffrn_radiation_type MoK\a
_diffrn_radiation_wavelength 0.71073
_diffrn_reflns_av_R_equivalents 0.0227
_diffrn_reflns_av_unetI/netI 0.0466
_diffrn_reflns_Laue_measured_fraction_full 0.986
_diffrn_reflns_Laue_measured_fraction_max 0.816
_diffrn_reflns_limit_h_max 10
_diffrn_reflns_limit_h_min -14
_diffrn_reflns_limit_k_max 22
_diffrn_reflns_limit_k_min -19
_diffrn_reflns_limit_l_max 25
_diffrn_reflns_limit_l_min -30
_diffrn_reflns_number 15907
_diffrn_reflns_point_group_measured_fraction_full 0.986
_diffrn_reflns_point_group_measured_fraction_max 0.816
_diffrn_reflns_theta_full 25.242
_diffrn_reflns_theta_max 28.148
_diffrn_reflns_theta_min 2.453
_diffrn_source 'Enhance (Mo) X-ray Source'
_exptl_absorpt_coefficient_mu 1.020
_exptl_absorpt_correction_T_max 0.930
_exptl_absorpt_correction_T_min 0.812
_exptl_absorpt_correction_type analytical
_exptl_absorpt_process_details
; 
CrysAlisPro 1.171.38.46 (Rigaku Oxford Diffraction, 2015) 
Analytical numeric absorption correction using a multifaceted crystal 
model based on expressions derived by R.C. Clark & J.S. Reid. 
(Clark, R. C. & Reid, J. S. (1995). Acta Cryst. A51, 887-897) 
Empirical absorption correction using spherical harmonics, 
implemented in SCALE3 ABSPACK scaling algorithm. 
;
_exptl_crystal_colour Orange
_exptl_crystal_density_diffrn 1.464
_exptl_crystal_description blocks
_exptl_crystal_F_000 2144
_exptl_crystal_size_max 0.239
_exptl_crystal_size_mid 0.211
_exptl_crystal_size_min 0.070
_refine_diff_density_max 0.615
_refine_diff_density_min -0.588
_refine_diff_density_rms 0.068
_refine_ls_extinction_method none
_refine_ls_goodness_of_fit_ref 1.032
_refine_ls_hydrogen_treatment constr
_refine_ls_matrix_type full
_refine_ls_number_parameters 632
_refine_ls_number_reflns 9568
_refine_ls_number_restraints 446
_refine_ls_restrained_S_all 1.039
_refine_ls_R_factor_all 0.0618
_refine_ls_R_factor_gt 0.0422
_refine_ls_shift/su_max 0.001
_refine_ls_shift/su_mean 0.000
_refine_ls_structure_factor_coef Fsqd
_refine_ls_weighting_details 'w=1/[\s^2^(Fo^2^)+(0.0418P)^2^+3.5731P] where P=(Fo^2^+2Fc^2^)/3'
_refine_ls_weighting_scheme calc
_refine_ls_wR_factor_gt 0.0941
_refine_ls_wR_factor_ref 0.1043
_reflns_Friedel_coverage 0.000
_reflns_number_gt 7488
_reflns_number_total 9568
_reflns_threshold_expression 'I > 2\s(I)'
_cod_data_source_file c8dt04215b2.cif
_cod_data_source_block 5
_cod_depositor_comments 'Adding full bibliography for 7048039--7048040.cif.'
_cod_database_code 7048040
_shelx_shelxl_version_number 2017/1
_shelx_space_group_comment
; 
The symmetry employed for this shelxl refinement is uniquely defined 
by the following loop, which should always be used as a source of 
symmetry information in preference to the above space-group names. 
They are only intended as comments. 
;

loop_
_space_group_symop_operation_xyz
'x, y, z'
'-x+1/2, y+1/2, -z+1/2'
'-x, -y, -z'
'x-1/2, -y-1/2, z-1/2'

loop_
_atom_site_label
_atom_site_type_symbol
_atom_site_fract_x
_atom_site_fract_y
_atom_site_fract_z
_atom_site_U_iso_or_equiv
_atom_site_adp_type
_atom_site_occupancy
_atom_site_site_symmetry_order
_atom_site_calc_flag
_atom_site_refinement_flags_posn
_atom_site_refinement_flags_adp
_atom_site_refinement_flags_occupancy
_atom_site_disorder_assembly
_atom_site_disorder_group
Cu1 Cu 0.55377(3) 0.63218(2) 0.35998(2) 0.02148(9) Uani 1 1 d . . . . .
Fe1 Fe 0.73074(3) 0.89890(2) 0.25409(2) 0.02746(11) Uani 1 1 d . . . . .
P1 P 0.37809(6) 0.58966(4) 0.30773(3) 0.02013(15) Uani 1 1 d . . . . .
P2 P 0.55516(6) 0.68393(4) 0.44349(3) 0.02202(15) Uani 1 1 d D . . . .
C1 C 0.7871(2) 0.82565(16) 0.31565(11) 0.0280(6) Uani 1 1 d . . . . .
C2 C 0.7756(3) 0.89961(18) 0.33748(12) 0.0338(7) Uani 1 1 d . . . . .
H2A H 0.723085 0.913716 0.361778 0.041 Uiso 1 1 calc R U . . .
C3 C 0.8566(3) 0.94780(18) 0.31634(13) 0.0349(7) Uani 1 1 d . . . . .
H3A H 0.867980 1.000311 0.323919 0.042 Uiso 1 1 calc R U . . .
C4 C 0.9177(2) 0.90488(18) 0.28211(12) 0.0325(7) Uani 1 1 d . . . . .
H4A H 0.977700 0.923833 0.263026 0.039 Uiso 1 1 calc R U . . .
C5 C 0.8759(2) 0.82929(18) 0.28053(12) 0.0315(7) Uani 1 1 d . . . . .
H5A H 0.901384 0.788750 0.260227 0.038 Uiso 1 1 calc R U . . .
C6 C 0.6806(2) 0.95701(17) 0.18312(12) 0.0305(7) Uani 1 1 d . . . . .
C7 C 0.6015(3) 0.9765(2) 0.22004(14) 0.0467(9) Uani 1 1 d . . . . .
H7A H 0.589584 1.025452 0.233959 0.056 Uiso 1 1 calc R U . . .
C8 C 0.5448(3) 0.9089(3) 0.23167(19) 0.0721(15) Uani 1 1 d . . . . .
H8A H 0.487018 0.904628 0.255177 0.087 Uiso 1 1 calc R U . . .
C9 C 0.5863(4) 0.8491(3) 0.20343(18) 0.0722(15) Uani 1 1 d . . . . .
H9A H 0.560800 0.797832 0.204407 0.087 Uiso 1 1 calc R U . . .
C10 C 0.6723(3) 0.87687(19) 0.17316(14) 0.0477(9) Uani 1 1 d . . . . .
H10A H 0.716591 0.847036 0.148817 0.057 Uiso 1 1 calc R U . . .
C11 C 0.7117(3) 0.76246(18) 0.32203(12) 0.0324(7) Uani 1 1 d . . . . .
N12 N 0.6480(2) 0.71356(15) 0.32778(10) 0.0361(6) Uani 1 1 d . . . . .
C13 C 0.7570(2) 1.00881(17) 0.16149(12) 0.0283(6) Uani 1 1 d . . . . .
N14 N 0.8169(2) 1.05148(14) 0.14407(10) 0.0321(6) Uani 1 1 d . . . . .
C15 C 0.3563(2) 0.61856(15) 0.23600(11) 0.0248(6) Uani 1 1 d . . . . .
C16 C 0.4610(3) 0.62728(17) 0.21350(12) 0.0310(6) Uani 1 1 d . . . . .
H16A H 0.539944 0.621265 0.235973 0.037 Uiso 1 1 calc R U . . .
C17 C 0.4508(3) 0.6447(2) 0.15844(13) 0.0442(8) Uani 1 1 d . . . . .
H17A H 0.522469 0.650284 0.143189 0.053 Uiso 1 1 calc R U . . .
C18 C 0.3359(3) 0.6539(2) 0.12576(14) 0.0521(10) Uani 1 1 d . . . . .
H18A H 0.329022 0.665792 0.088032 0.062 Uiso 1 1 calc R U . . .
C19 C 0.2317(3) 0.6461(2) 0.14753(13) 0.0476(9) Uani 1 1 d . . . . .
H19A H 0.153270 0.652831 0.124828 0.057 Uiso 1 1 calc R U . . .
C20 C 0.2406(3) 0.62821(17) 0.20268(12) 0.0330(7) Uani 1 1 d . . . . .
H20A H 0.168468 0.622612 0.217592 0.040 Uiso 1 1 calc R U . . .
C21 C 0.3633(2) 0.48642(15) 0.30273(11) 0.0235(6) Uani 1 1 d . . . . .
C22 C 0.2814(2) 0.45178(17) 0.26045(13) 0.0332(7) Uani 1 1 d . . . . .
H22A H 0.227685 0.481921 0.234659 0.040 Uiso 1 1 calc R U . . .
C23 C 0.2777(3) 0.37396(17) 0.25578(15) 0.0403(8) Uani 1 1 d . . . . .
H23A H 0.220469 0.350783 0.227192 0.048 Uiso 1 1 calc R U . . .
C24 C 0.3567(3) 0.32948(17) 0.29244(14) 0.0397(8) Uani 1 1 d . . . . .
H24A H 0.355462 0.275980 0.288406 0.048 Uiso 1 1 calc R U . . .
C25 C 0.4370(3) 0.36279(16) 0.33470(13) 0.0347(7) Uani 1 1 d . . . . .
H25A H 0.490773 0.332192 0.360132 0.042 Uiso 1 1 calc R U . . .
C26 C 0.4400(2) 0.44092(16) 0.34041(12) 0.0277(6) Uani 1 1 d . . . . .
H26A H 0.494728 0.463549 0.370160 0.033 Uiso 1 1 calc R U . . .
C27 C 0.2395(2) 0.62105(15) 0.33079(11) 0.0223(6) Uani 1 1 d . . . . .
C28 C 0.1647(3) 0.57318(17) 0.35362(13) 0.0340(7) Uani 1 1 d . . . . .
H28A H 0.178769 0.520107 0.354083 0.041 Uiso 1 1 calc R U . . .
C29 C 0.0687(3) 0.6024(2) 0.37593(14) 0.0432(8) Uani 1 1 d . . . . .
H29A H 0.017646 0.569101 0.391572 0.052 Uiso 1 1 calc R U . . .
C30 C 0.0472(3) 0.6788(2) 0.37554(14) 0.0431(8) Uani 1 1 d . . . . .
H30A H -0.018054 0.698475 0.391129 0.052 Uiso 1 1 calc R U . . .
C31 C 0.1205(3) 0.72698(19) 0.35245(14) 0.0437(8) Uani 1 1 d . . . . .
H31A H 0.105462 0.779961 0.351680 0.052 Uiso 1 1 calc R U . . .
C32 C 0.2163(3) 0.69804(17) 0.33033(13) 0.0352(7) Uani 1 1 d . . . . .
H32A H 0.266911 0.731565 0.314612 0.042 Uiso 1 1 calc R U . . .
C33 C 0.4332(2) 0.65443(15) 0.47885(11) 0.0240(6) Uani 1 1 d . . . . .
C34 C 0.3991(3) 0.57907(17) 0.47461(12) 0.0333(7) Uani 1 1 d . . . . .
H34A H 0.437412 0.545971 0.452860 0.040 Uiso 1 1 calc R U . . .
C35 C 0.3102(3) 0.55087(19) 0.50149(13) 0.0382(7) Uani 1 1 d . . . . .
H35A H 0.288820 0.498743 0.498749 0.046 Uiso 1 1 calc R U . . .
C36 C 0.2531(3) 0.5993(2) 0.53232(12) 0.0366(7) Uani 1 1 d . . . . .
H36A H 0.192080 0.580447 0.550896 0.044 Uiso 1 1 calc R U . . .
C37 C 0.2841(3) 0.6744(2) 0.53615(14) 0.0449(8) Uani 1 1 d . . . . .
H37A H 0.243424 0.707661 0.556828 0.054 Uiso 1 1 calc R U . . .
C38 C 0.3751(3) 0.70233(18) 0.50991(13) 0.0378(7) Uani 1 1 d . . . . .
H38A H 0.397291 0.754299 0.513324 0.045 Uiso 1 1 calc R U . . .
C39 C 0.6955(2) 0.66179(15) 0.49247(11) 0.0253(6) Uani 1 1 d . . . . .
C40 C 0.7004(3) 0.65591(18) 0.54873(12) 0.0338(7) Uani 1 1 d . . . . .
H40A H 0.628470 0.664699 0.563249 0.041 Uiso 1 1 calc R U . . .
C41 C 0.8091(3) 0.6374(2) 0.58362(13) 0.0420(8) Uani 1 1 d . . . . .
H41A H 0.811468 0.633287 0.621896 0.050 Uiso 1 1 calc R U . . .
C42 C 0.9139(3) 0.6249(2) 0.56298(14) 0.0503(9) Uani 1 1 d . . . . .
H42A H 0.988535 0.612155 0.587007 0.060 Uiso 1 1 calc R U . . .
C43 C 0.9107(3) 0.6308(2) 0.50737(14) 0.0514(10) Uani 1 1 d . . . . .
H43A H 0.983184 0.622239 0.493187 0.062 Uiso 1 1 calc R U . . .
C44 C 0.8020(3) 0.64928(19) 0.47217(13) 0.0379(8) Uani 1 1 d . . . . .
H44A H 0.800393 0.653401 0.433950 0.045 Uiso 1 1 calc R U . . .
C45 C 0.5495(5) 0.78770(18) 0.4433(3) 0.028(4) Uani 0.611(11) 1 d DG U P A 1
C46 C 0.6455(4) 0.8318(2) 0.4709(3) 0.0437(17) Uani 0.611(11) 1 d G U P A 1
H46A H 0.715426 0.808311 0.492473 0.052 Uiso 0.611(11) 1 calc R U P A 1
C47 C 0.6392(5) 0.9103(2) 0.4669(3) 0.065(2) Uani 0.611(11) 1 d G U P A 1
H47A H 0.704833 0.940393 0.485755 0.077 Uiso 0.611(11) 1 calc R U P A 1
C48 C 0.5369(6) 0.94462(18) 0.4353(3) 0.057(4) Uani 0.611(11) 1 d G U P A 1
H48A H 0.532570 0.998246 0.432566 0.068 Uiso 0.611(11) 1 calc R U P A 1
C49 C 0.4408(6) 0.9005(3) 0.4077(3) 0.069(3) Uani 0.611(11) 1 d G U P A 1
H49A H 0.370899 0.924018 0.386094 0.082 Uiso 0.611(11) 1 calc R U P A 1
C50 C 0.4471(5) 0.8221(3) 0.4117(3) 0.061(2) Uani 0.611(11) 1 d G U P A 1
H50A H 0.381489 0.791935 0.392811 0.073 Uiso 0.611(11) 1 calc R U P A 1
C45' C 0.5517(10) 0.7865(5) 0.4436(6) 0.029(7) Uiso 0.389(11) 1 d D U P A 2
C46' C 0.6062(10) 0.8300(6) 0.4866(4) 0.040(3) Uiso 0.389(11) 1 d . U P A 2
H46B H 0.647451 0.805841 0.519084 0.047 Uiso 0.389(11) 1 calc R U P A 2
C47' C 0.6035(11) 0.9097(7) 0.4846(5) 0.052(3) Uiso 0.389(11) 1 d . U P A 2
H47B H 0.642251 0.938210 0.515492 0.063 Uiso 0.389(11) 1 calc R U P A 2
C48' C 0.5469(14) 0.9454(8) 0.4395(8) 0.065(6) Uiso 0.389(11) 1 d . U P A 2
H48B H 0.545578 0.999144 0.438195 0.078 Uiso 0.389(11) 1 calc R U P A 2
C49' C 0.4916(11) 0.9050(7) 0.3958(5) 0.050(3) Uiso 0.389(11) 1 d . U P A 2
H49B H 0.450883 0.930420 0.363778 0.060 Uiso 0.389(11) 1 calc R U P A 2
C50' C 0.4936(10) 0.8261(6) 0.3972(4) 0.037(2) Uiso 0.389(11) 1 d . U P A 2
H50B H 0.454399 0.798653 0.365822 0.045 Uiso 0.389(11) 1 calc R U P A 2
P60 P 0.84277(17) 0.64149(11) 0.15321(11) 0.0447(6) Uani 0.857(8) 1 d D U P B 1
F61 F 0.9400(3) 0.57544(19) 0.17253(15) 0.0628(9) Uani 0.857(8) 1 d D U P B 1
F62 F 0.7840(4) 0.6285(3) 0.20634(17) 0.0684(12) Uani 0.857(8) 1 d D U P B 1
F63 F 0.7497(3) 0.5806(2) 0.12182(13) 0.0792(12) Uani 0.857(8) 1 d D U P B 1
F64 F 0.8988(4) 0.6527(2) 0.09929(18) 0.0786(12) Uani 0.857(8) 1 d D U P B 1
F65 F 0.9370(4) 0.7001(2) 0.1849(3) 0.1118(18) Uani 0.857(8) 1 d D U P B 1
F66 F 0.7459(4) 0.7064(2) 0.1340(2) 0.114(2) Uani 0.857(8) 1 d D U P B 1
P60' P 0.8485(13) 0.6493(8) 0.1595(6) 0.068(6) Uiso 0.143(8) 1 d D U P B 2
F61' F 0.8981(17) 0.5657(7) 0.1612(8) 0.052(6) Uiso 0.143(8) 1 d D U P B 2
F62' F 0.7583(18) 0.6270(13) 0.1994(8) 0.058(7) Uiso 0.143(8) 1 d D U P B 2
F63' F 0.7455(12) 0.6288(13) 0.1085(7) 0.077(6) Uiso 0.143(8) 1 d D U P B 2
F64' F 0.9386(15) 0.6750(10) 0.1210(7) 0.066(6) Uiso 0.143(8) 1 d D U P B 2
F65' F 0.9493(14) 0.6720(10) 0.2113(6) 0.059(5) Uiso 0.143(8) 1 d D U P B 2
F66' F 0.7978(18) 0.7339(9) 0.1574(8) 0.094(7) Uiso 0.143(8) 1 d D U P B 2
C70 C 0.1180(10) 0.8881(7) 0.4900(5) 0.159(4) Uani 0.792(7) 1 d D U P C 1
H70A H 0.187947 0.853006 0.490785 0.190 Uiso 0.792(7) 1 calc R U P C 1
H70B H 0.131699 0.916275 0.525033 0.190 Uiso 0.792(7) 1 calc R U P C 1
Cl1 Cl -0.0118(5) 0.8387(3) 0.4834(2) 0.1824(18) Uani 0.792(7) 1 d D U P C 1
Cl2 Cl 0.1120(4) 0.9507(2) 0.43667(11) 0.1656(17) Uani 0.792(7) 1 d D U P C 1
C70' C 0.069(4) 0.914(3) 0.504(2) 0.141(10) Uiso 0.208(7) 1 d . U P C 2
H70C H 0.110184 0.929512 0.541679 0.169 Uiso 0.208(7) 1 calc R U P C 2
H70D H 0.000534 0.948994 0.491032 0.169 Uiso 0.208(7) 1 calc R U P C 2
Cl1' Cl 0.0149(13) 0.8185(8) 0.5048(6) 0.108(4) Uiso 0.208(7) 1 d . U P C 2
Cl2' Cl 0.1900(17) 0.9113(9) 0.4526(7) 0.177(5) Uiso 0.208(7) 1 d . U P C 2

loop_
_atom_site_aniso_label
_atom_site_aniso_U_11
_atom_site_aniso_U_22
_atom_site_aniso_U_33
_atom_site_aniso_U_23
_atom_site_aniso_U_13
_atom_site_aniso_U_12
Cu1 0.02127(16) 0.02333(17) 0.01960(18) -0.00049(13) 0.00335(12) -0.00198(14)
Fe1 0.02068(19) 0.0318(2) 0.0288(2) 0.00789(18) 0.00203(16) -0.00593(17)
P1 0.0197(3) 0.0186(3) 0.0215(4) -0.0005(3) 0.0027(3) 0.0002(3)
P2 0.0234(3) 0.0230(3) 0.0194(4) -0.0016(3) 0.0031(3) -0.0014(3)
C1 0.0273(14) 0.0320(15) 0.0235(15) 0.0051(12) 0.0014(11) -0.0079(13)
C2 0.0320(15) 0.0427(18) 0.0269(16) -0.0028(14) 0.0065(12) -0.0067(14)
C3 0.0326(15) 0.0316(16) 0.0376(18) 0.0010(14) -0.0001(13) -0.0106(13)
C4 0.0193(13) 0.0446(18) 0.0326(17) 0.0092(14) 0.0025(11) -0.0066(13)
C5 0.0260(14) 0.0354(16) 0.0324(17) 0.0063(13) 0.0039(12) 0.0001(13)
C6 0.0238(13) 0.0330(16) 0.0311(17) 0.0096(13) -0.0033(11) -0.0060(12)
C7 0.0259(15) 0.064(2) 0.052(2) 0.0256(18) 0.0108(14) 0.0128(16)
C8 0.0211(16) 0.112(4) 0.079(3) 0.060(3) -0.0010(17) -0.010(2)
C9 0.059(2) 0.069(3) 0.068(3) 0.041(2) -0.038(2) -0.043(2)
C10 0.061(2) 0.0388(19) 0.0320(19) 0.0083(15) -0.0188(16) -0.0135(17)
C11 0.0356(15) 0.0395(17) 0.0211(15) 0.0069(13) 0.0029(12) -0.0045(15)
N12 0.0426(14) 0.0384(15) 0.0272(14) 0.0048(12) 0.0065(11) -0.0136(13)
C13 0.0240(13) 0.0311(15) 0.0273(16) 0.0039(13) -0.0013(11) 0.0014(13)
N14 0.0273(12) 0.0357(14) 0.0325(15) 0.0073(11) 0.0037(10) -0.0021(11)
C15 0.0302(14) 0.0231(14) 0.0209(14) -0.0026(11) 0.0040(11) 0.0008(12)
C16 0.0304(14) 0.0382(17) 0.0241(15) 0.0001(13) 0.0049(12) 0.0020(13)
C17 0.0474(19) 0.058(2) 0.0295(18) 0.0026(16) 0.0141(15) 0.0044(17)
C18 0.058(2) 0.076(3) 0.0221(18) 0.0087(17) 0.0071(16) 0.012(2)
C19 0.0459(19) 0.064(2) 0.0276(18) 0.0037(16) -0.0059(14) 0.0165(17)
C20 0.0314(15) 0.0378(17) 0.0288(17) 0.0013(14) 0.0036(12) 0.0097(14)
C21 0.0214(12) 0.0212(13) 0.0303(16) -0.0031(11) 0.0108(11) 0.0005(11)
C22 0.0231(14) 0.0278(15) 0.047(2) -0.0082(14) 0.0018(13) 0.0007(12)
C23 0.0330(16) 0.0244(15) 0.063(2) -0.0169(15) 0.0069(15) -0.0043(14)
C24 0.0410(17) 0.0201(15) 0.064(2) -0.0066(15) 0.0251(16) -0.0035(14)
C25 0.0431(17) 0.0256(15) 0.0403(19) 0.0076(14) 0.0202(14) 0.0079(14)
C26 0.0302(14) 0.0268(14) 0.0291(16) 0.0017(12) 0.0131(12) -0.0015(12)
C27 0.0201(12) 0.0258(14) 0.0195(14) -0.0019(11) 0.0002(10) 0.0027(11)
C28 0.0330(15) 0.0298(16) 0.0419(19) -0.0038(14) 0.0138(13) -0.0026(13)
C29 0.0365(17) 0.052(2) 0.045(2) -0.0062(17) 0.0189(15) -0.0048(16)
C30 0.0321(16) 0.060(2) 0.040(2) -0.0085(17) 0.0128(14) 0.0102(16)
C31 0.0438(18) 0.0368(18) 0.051(2) -0.0017(16) 0.0102(16) 0.0178(16)
C32 0.0346(16) 0.0297(16) 0.0429(19) 0.0049(14) 0.0114(14) 0.0048(14)
C33 0.0226(13) 0.0291(15) 0.0194(14) 0.0002(11) 0.0015(10) 0.0006(11)
C34 0.0345(15) 0.0345(16) 0.0327(17) -0.0054(13) 0.0114(13) -0.0029(14)
C35 0.0383(16) 0.0369(17) 0.0410(19) 0.0014(15) 0.0117(14) -0.0097(15)
C36 0.0247(14) 0.055(2) 0.0314(17) 0.0104(15) 0.0081(12) 0.0027(15)
C37 0.0465(18) 0.050(2) 0.045(2) -0.0005(17) 0.0264(16) 0.0117(17)
C38 0.0418(17) 0.0319(17) 0.044(2) -0.0028(14) 0.0196(15) 0.0042(14)
C39 0.0260(13) 0.0256(14) 0.0232(15) -0.0013(12) 0.0019(11) -0.0039(12)
C40 0.0330(15) 0.0433(18) 0.0254(16) 0.0004(14) 0.0059(12) 0.0019(14)
C41 0.0405(17) 0.062(2) 0.0214(16) 0.0006(15) -0.0003(13) 0.0041(16)
C42 0.0318(17) 0.077(3) 0.036(2) -0.0023(18) -0.0094(14) 0.0093(18)
C43 0.0236(15) 0.093(3) 0.037(2) -0.003(2) 0.0040(13) 0.0000(17)
C44 0.0261(14) 0.061(2) 0.0258(16) -0.0010(15) 0.0037(12) -0.0047(15)
C45 0.040(6) 0.023(4) 0.022(4) -0.0024(19) 0.012(2) -0.003(2)
C46 0.050(4) 0.032(3) 0.049(4) -0.005(3) 0.008(3) -0.011(3)
C47 0.083(5) 0.031(3) 0.082(6) -0.020(4) 0.024(5) -0.027(4)
C48 0.102(8) 0.012(3) 0.067(6) 0.002(3) 0.044(5) 0.008(3)
C49 0.071(5) 0.034(3) 0.094(6) 0.018(4) -0.002(5) 0.011(4)
C50 0.053(4) 0.034(3) 0.087(6) 0.008(3) -0.007(4) 0.001(3)
P60 0.0396(8) 0.0282(7) 0.0708(12) 0.0017(6) 0.0217(6) -0.0032(5)
F61 0.0503(19) 0.0649(19) 0.074(2) 0.0047(16) 0.0136(17) 0.0127(16)
F62 0.063(2) 0.074(2) 0.078(2) -0.0060(17) 0.038(2) -0.0022(18)
F63 0.0749(19) 0.082(3) 0.074(2) -0.0003(18) -0.0011(15) -0.0313(17)
F64 0.085(2) 0.076(2) 0.087(3) 0.028(2) 0.047(2) 0.011(2)
F65 0.097(3) 0.078(3) 0.173(5) -0.059(3) 0.057(3) -0.057(2)
F66 0.096(3) 0.074(3) 0.192(5) 0.073(3) 0.080(3) 0.048(2)
C70 0.125(8) 0.173(9) 0.175(9) 0.032(8) 0.024(7) -0.025(7)
Cl1 0.213(4) 0.174(4) 0.168(4) -0.026(3) 0.055(4) -0.071(3)
Cl2 0.172(3) 0.182(3) 0.119(2) 0.0258(19) -0.0325(18) -0.016(2)

loop_
_atom_type_symbol
_atom_type_description
_atom_type_scat_dispersion_real
_atom_type_scat_dispersion_imag
_atom_type_scat_source
C C 0.0033 0.0016 'International Tables Vol C Tables 4.2.6.8 and 6.1.1.4'
H H 0.0000 0.0000 'International Tables Vol C Tables 4.2.6.8 and 6.1.1.4'
Cl Cl 0.1484 0.1585 'International Tables Vol C Tables 4.2.6.8 and 6.1.1.4'
Cu Cu 0.3201 1.2651 'International Tables Vol C Tables 4.2.6.8 and 6.1.1.4'
F F 0.0171 0.0103 'International Tables Vol C Tables 4.2.6.8 and 6.1.1.4'
Fe Fe 0.3463 0.8444 'International Tables Vol C Tables 4.2.6.8 and 6.1.1.4'
N N 0.0061 0.0033 'International Tables Vol C Tables 4.2.6.8 and 6.1.1.4'
P P 0.1023 0.0942 'International Tables Vol C Tables 4.2.6.8 and 6.1.1.4'

loop_
_geom_angle_atom_site_label_1
_geom_angle_atom_site_label_2
_geom_angle_atom_site_label_3
_geom_angle
_geom_angle_site_symmetry_1
_geom_angle_site_symmetry_3
N12 Cu1 N14 93.12(10) . 2_645
N12 Cu1 P1 117.54(7) . .
N14 Cu1 P1 106.13(7) 2_645 .
N12 Cu1 P2 99.36(7) . .
N14 Cu1 P2 116.51(7) 2_645 .
P1 Cu1 P2 121.04(3) . .
C1 Fe1 C6 169.46(12) . .
C1 Fe1 C10 128.69(13) . .
C6 Fe1 C10 41.50(12) . .
C1 Fe1 C5 41.66(11) . .
C6 Fe1 C5 131.03(12) . .
C10 Fe1 C5 106.69(14) . .
C1 Fe1 C2 41.36(12) . .
C6 Fe1 C2 148.92(13) . .
C10 Fe1 C2 168.31(13) . .
C5 Fe1 C2 69.56(12) . .
C1 Fe1 C9 106.59(13) . .
C6 Fe1 C9 68.19(13) . .
C10 Fe1 C9 40.62(16) . .
C5 Fe1 C9 114.76(17) . .
C2 Fe1 C9 129.88(15) . .
C1 Fe1 C8 114.50(13) . .
C6 Fe1 C8 67.90(13) . .
C10 Fe1 C8 68.39(19) . .
C5 Fe1 C8 146.96(17) . .
C2 Fe1 C8 108.33(16) . .
C9 Fe1 C8 40.02(19) . .
C1 Fe1 C7 146.85(12) . .
C6 Fe1 C7 41.10(12) . .
C10 Fe1 C7 69.69(15) . .
C5 Fe1 C7 171.13(12) . .
C2 Fe1 C7 115.60(14) . .
C9 Fe1 C7 68.16(17) . .
C8 Fe1 C7 40.23(15) . .
C1 Fe1 C4 68.25(11) . .
C6 Fe1 C4 111.03(11) . .
C10 Fe1 C4 117.02(14) . .
C5 Fe1 C4 40.34(12) . .
C2 Fe1 C4 67.79(12) . .
C9 Fe1 C4 148.46(19) . .
C8 Fe1 C4 171.2(2) . .
C7 Fe1 C4 133.31(13) . .
C1 Fe1 C3 68.37(12) . .
C6 Fe1 C3 118.33(12) . .
C10 Fe1 C3 149.87(13) . .
C5 Fe1 C3 68.32(12) . .
C2 Fe1 C3 40.21(11) . .
C9 Fe1 C3 169.24(17) . .
C8 Fe1 C3 132.2(2) . .
C7 Fe1 C3 110.47(14) . .
C4 Fe1 C3 39.89(12) . .
C15 P1 C27 105.07(12) . .
C15 P1 C21 102.62(12) . .
C27 P1 C21 104.65(12) . .
C15 P1 Cu1 114.06(9) . .
C27 P1 Cu1 113.88(9) . .
C21 P1 Cu1 115.28(9) . .
C45' P2 C39 103.2(3) . .
C45' P2 C33 105.5(5) . .
C39 P2 C33 103.53(12) . .
C39 P2 C45 103.92(17) . .
C33 P2 C45 105.0(3) . .
C45' P2 Cu1 114.1(5) . .
C39 P2 Cu1 112.31(9) . .
C33 P2 Cu1 116.81(9) . .
C45 P2 Cu1 114.0(2) . .
C11 C1 C2 125.3(3) . .
C11 C1 C5 126.1(3) . .
C2 C1 C5 108.1(3) . .
C11 C1 Fe1 119.1(2) . .
C2 C1 Fe1 70.35(17) . .
C5 C1 Fe1 69.99(16) . .
C3 C2 C1 107.5(3) . .
C3 C2 Fe1 70.92(17) . .
C1 C2 Fe1 68.29(16) . .
C4 C3 C2 108.4(3) . .
C4 C3 Fe1 69.88(17) . .
C2 C3 Fe1 68.87(16) . .
C3 C4 C5 109.4(3) . .
C3 C4 Fe1 70.23(16) . .
C5 C4 Fe1 68.78(15) . .
C4 C5 C1 106.6(3) . .
C4 C5 Fe1 70.88(17) . .
C1 C5 Fe1 68.35(16) . .
C13 C6 C7 124.9(3) . .
C13 C6 C10 126.3(3) . .
C7 C6 C10 108.7(3) . .
C13 C6 Fe1 124.91(19) . .
C7 C6 Fe1 70.23(17) . .
C10 C6 Fe1 69.44(17) . .
C8 C7 C6 106.4(4) . .
C8 C7 Fe1 69.6(2) . .
C6 C7 Fe1 68.67(17) . .
C9 C8 C7 109.6(4) . .
C9 C8 Fe1 70.0(2) . .
C7 C8 Fe1 70.15(18) . .
C8 C9 C10 109.1(3) . .
C8 C9 Fe1 70.0(2) . .
C10 C9 Fe1 69.38(18) . .
C9 C10 C6 106.2(4) . .
C9 C10 Fe1 70.0(2) . .
C6 C10 Fe1 69.05(18) . .
N12 C11 C1 177.4(3) . .
C11 N12 Cu1 164.3(2) . .
N14 C13 C6 178.7(3) . .
C13 N14 Cu1 160.9(2) . 2_655
C16 C15 C20 119.4(3) . .
C16 C15 P1 117.4(2) . .
C20 C15 P1 123.2(2) . .
C17 C16 C15 120.3(3) . .
C18 C17 C16 119.9(3) . .
C19 C18 C17 120.4(3) . .
C18 C19 C20 120.3(3) . .
C19 C20 C15 119.7(3) . .
C22 C21 C26 118.7(3) . .
C22 C21 P1 121.7(2) . .
C26 C21 P1 119.5(2) . .
C23 C22 C21 120.4(3) . .
C22 C23 C24 120.4(3) . .
C25 C24 C23 119.9(3) . .
C24 C25 C26 120.3(3) . .
C25 C26 C21 120.3(3) . .
C28 C27 C32 118.7(2) . .
C28 C27 P1 123.5(2) . .
C32 C27 P1 117.5(2) . .
C27 C28 C29 120.2(3) . .
C30 C29 C28 120.5(3) . .
C29 C30 C31 119.7(3) . .
C30 C31 C32 119.9(3) . .
C27 C32 C31 121.0(3) . .
C34 C33 C38 118.8(3) . .
C34 C33 P2 117.1(2) . .
C38 C33 P2 124.2(2) . .
C33 C34 C35 121.2(3) . .
C36 C35 C34 119.4(3) . .
C37 C36 C35 120.2(3) . .
C36 C37 C38 120.4(3) . .
C33 C38 C37 120.1(3) . .
C44 C39 C40 118.8(3) . .
C44 C39 P2 117.9(2) . .
C40 C39 P2 123.3(2) . .
C41 C40 C39 120.6(3) . .
C42 C41 C40 120.1(3) . .
C41 C42 C43 120.0(3) . .
C42 C43 C44 120.2(3) . .
C43 C44 C39 120.4(3) . .
C46 C45 C50 120.0 . .
C46 C45 P2 122.4(3) . .
C50 C45 P2 117.5(3) . .
C45 C46 C47 120.0 . .
C46 C47 C48 120.0 . .
C49 C48 C47 120.0 . .
C48 C49 C50 120.0 . .
C49 C50 C45 120.0 . .
C46' C45' C50' 115.5(8) . .
C46' C45' P2 124.0(8) . .
C50' C45' P2 120.4(8) . .
C45' C46' C47' 122.2(10) . .
C48' C47' C46' 120.4(12) . .
C47' C48' C49' 119.8(12) . .
C48' C49' C50' 120.5(11) . .
C49' C50' C45' 121.6(9) . .
F65 P60 F66 91.3(3) . .
F65 P60 F63 178.6(3) . .
F66 P60 F63 90.1(2) . .
F65 P60 F64 90.6(2) . .
F66 P60 F64 90.49(19) . .
F63 P60 F64 89.5(2) . .
F65 P60 F62 91.0(3) . .
F66 P60 F62 89.5(2) . .
F63 P60 F62 88.8(2) . .
F64 P60 F62 178.4(3) . .
F65 P60 F61 89.1(2) . .
F66 P60 F61 179.6(3) . .
F63 P60 F61 89.5(2) . .
F64 P60 F61 89.64(17) . .
F62 P60 F61 90.33(19) . .
F61' P60' F63' 90.1(8) . .
F61' P60' F64' 91.5(8) . .
F63' P60' F64' 91.3(8) . .
F61' P60' F65' 91.6(8) . .
F63' P60' F65' 178.2(10) . .
F64' P60' F65' 89.4(7) . .
F61' P60' F62' 90.6(8) . .
F63' P60' F62' 89.9(8) . .
F64' P60' F62' 177.5(10) . .
F65' P60' F62' 89.3(8) . .
F61' P60' F66' 179.6(11) . .
F63' P60' F66' 89.5(8) . .
F64' P60' F66' 88.3(8) . .
F65' P60' F66' 88.8(7) . .
F62' P60' F66' 89.6(8) . .
Cl1 C70 Cl2 110.9(7) . .
Cl1' C70' Cl2' 104(2) . .

loop_
_geom_bond_atom_site_label_1
_geom_bond_atom_site_label_2
_geom_bond_distance
_geom_bond_site_symmetry_2
Cu1 N12 2.030(2) .
Cu1 N14 2.039(2) 2_645
Cu1 P1 2.2536(7) .
Cu1 P2 2.2662(8) .
Fe1 C1 2.010(3) .
Fe1 C6 2.025(3) .
Fe1 C10 2.030(3) .
Fe1 C5 2.032(3) .
Fe1 C2 2.038(3) .
Fe1 C9 2.038(3) .
Fe1 C8 2.039(3) .
Fe1 C7 2.046(3) .
Fe1 C4 2.060(3) .
Fe1 C3 2.064(3) .
P1 C15 1.826(3) .
P1 C27 1.828(3) .
P1 C21 1.833(3) .
P2 C45' 1.811(8) .
P2 C39 1.826(3) .
P2 C33 1.826(3) .
P2 C45 1.834(3) .
C1 C11 1.422(4) .
C1 C2 1.430(4) .
C1 C5 1.438(4) .
C2 C3 1.410(4) .
C3 C4 1.407(4) .
C4 C5 1.411(4) .
C6 C13 1.421(4) .
C6 C7 1.429(4) .
C6 C10 1.437(4) .
C7 C8 1.405(5) .
C8 C9 1.395(7) .
C9 C10 1.412(6) .
C11 N12 1.142(4) .
C13 N14 1.143(3) .
C15 C16 1.392(4) .
C15 C20 1.398(4) .
C16 C17 1.386(4) .
C17 C18 1.383(5) .
C18 C19 1.374(5) .
C19 C20 1.392(4) .
C21 C22 1.392(4) .
C21 C26 1.394(4) .
C22 C23 1.379(4) .
C23 C24 1.382(5) .
C24 C25 1.373(4) .
C25 C26 1.387(4) .
C27 C28 1.381(4) .
C27 C32 1.383(4) .
C28 C29 1.391(4) .
C29 C30 1.370(5) .
C30 C31 1.377(5) .
C31 C32 1.385(4) .
C33 C34 1.382(4) .
C33 C38 1.385(4) .
C34 C35 1.386(4) .
C35 C36 1.381(4) .
C36 C37 1.369(5) .
C37 C38 1.393(4) .
C39 C44 1.389(4) .
C39 C40 1.394(4) .
C40 C41 1.383(4) .
C41 C42 1.376(4) .
C42 C43 1.380(5) .
C43 C44 1.386(4) .
C45 C46 1.3900 .
C45 C50 1.3900 .
C46 C47 1.3900 .
C47 C48 1.3900 .
C48 C49 1.3900 .
C49 C50 1.3900 .
C45' C46' 1.361(13) .
C45' C50' 1.397(13) .
C46' C47' 1.409(15) .
C47' C48' 1.334(18) .
C48' C49' 1.345(18) .
C49' C50' 1.393(14) .
P60 F65 1.572(3) .
P60 F66 1.580(3) .
P60 F63 1.588(3) .
P60 F64 1.595(3) .
P60 F62 1.598(3) .
P60 F61 1.599(3) .
P60' F61' 1.573(12) .
P60' F63' 1.578(12) .
P60' F64' 1.580(12) .
P60' F65' 1.586(12) .
P60' F62' 1.588(12) .
P60' F66' 1.595(12) .
C70 Cl1 1.666(10) .
C70 Cl2 1.717(10) .
C70' Cl1' 1.79(5) .
C70' Cl2' 2.03(4) .
